data_7027953
loop_
_publ_author_name
'Kuncheria, Joshi'
'Mirza, Hameed A.'
'Jenkins, Hilary A.'
'Vittal, Jagadese J.'
'Puddephatt, Richard J.'

_publ_section_title
;
 Reactions of a diruthenium complex with sulfur, selenium and sulfur
 dioxide
;
_journal_issue 2
_journal_name_full 'Journal of the Chemical Society, Dalton Transactions'
_journal_page_first 285
_journal_paper_doi 10.1039/a706728c
_journal_year 1998
_chemical_formula_sum 'C56 H52 O8 P4 Ru2 S'
_chemical_formula_weight 1211.06
_chemical_name_systematic
; 
 ? 
;
_space_group_IT_number 14
_symmetry_cell_setting monoclinic
_symmetry_space_group_name_Hall '-P 2yn'
_symmetry_space_group_name_H-M 'P 1 21/n 1'
_atom_sites_solution_hydrogens geom
_atom_sites_solution_primary direct
_atom_sites_solution_secondary difmap
_audit_creation_method SHELXL
_cell_angle_alpha 90.00
_cell_angle_beta 91.080(10)
_cell_angle_gamma 90.00
_cell_formula_units_Z 4
_cell_length_a 20.700(3)
_cell_length_b 12.944(2)
_cell_length_c 22.913(4)
_cell_measurement_reflns_used 25
_cell_measurement_temperature 293(2)
_cell_measurement_theta_max 13.08
_cell_measurement_theta_min 12.00
_cell_volume 6138.2(17)
_computing_cell_refinement 'Siemens XSCANS'
_computing_data_collection 'Siemens XSCANS'
_computing_data_reduction 'Siemens XSCANS'
_computing_molecular_graphics 'Siemens SHELXTL (Sheldrick, 1994)'
_computing_publication_material 'Siemens SHELXTL (Sheldrick, 1994)'
_computing_structure_refinement 'Siemens SHELXTL (Sheldrick, 1994)'
_computing_structure_solution 'Siemens SHELXTL (Sheldrick, 1994)'
_diffrn_ambient_temperature 293(2)
_diffrn_measurement_device 'Siemens P4'
_diffrn_measurement_method '\w scans'
_diffrn_radiation_monochromator graphite
_diffrn_radiation_source 'fine-focus sealed tube'
_diffrn_radiation_type MoK\a
_diffrn_radiation_wavelength 0.71073
_diffrn_reflns_av_R_equivalents 0.0465
_diffrn_reflns_av_sigmaI/netI 0.1073
_diffrn_reflns_limit_h_max 22
_diffrn_reflns_limit_h_min -1
_diffrn_reflns_limit_k_max 14
_diffrn_reflns_limit_k_min -1
_diffrn_reflns_limit_l_max 25
_diffrn_reflns_limit_l_min -25
_diffrn_reflns_number 10233
_diffrn_reflns_theta_max 23.00
_diffrn_reflns_theta_min 1.78
_diffrn_standards_decay_% 2.41
_diffrn_standards_interval_count 297
_diffrn_standards_number 4
_exptl_absorpt_coefficient_mu 0.675
_exptl_absorpt_correction_T_max 0.827
_exptl_absorpt_correction_T_min 0.723
_exptl_absorpt_correction_type empirical
_exptl_crystal_colour yellow
_exptl_crystal_density_diffrn 1.284
_exptl_crystal_density_meas 1.30(5)
_exptl_crystal_density_method floatation
_exptl_crystal_description 'cut needle'
_exptl_crystal_F_000 2416
_exptl_crystal_size_max 0.41
_exptl_crystal_size_mid 0.23
_exptl_crystal_size_min 0.23
_refine_diff_density_max 1.630
_refine_diff_density_min -1.689
_refine_diff_density_rms 0.204
_refine_ls_extinction_coef 0.0002(2)
_refine_ls_extinction_expression Fc^*^=kFc[1+0.001xFc^2^\l^3^/sin(2\q)]^-1/4^
_refine_ls_extinction_method SHELXTL
_refine_ls_goodness_of_fit_all 1.048
_refine_ls_goodness_of_fit_obs 1.049
_refine_ls_hydrogen_treatment
;No attempt was made to locate the hydrogen atoms.  However all
the
hydrogen
atoms in the dppm ligands were placed in the calculated ideal
positions for 
the purpose of structure factor calculations only.  The isotropic
thermal 
parameters were allowed to ride on their carbon atoms attached to
it.
;
_refine_ls_matrix_type full
_refine_ls_number_parameters 402
_refine_ls_number_reflns 8444
_refine_ls_number_restraints 680
_refine_ls_restrained_S_all 1.015
_refine_ls_restrained_S_obs 0.988
_refine_ls_R_factor_all 0.1657
_refine_ls_R_factor_obs 0.0963
_refine_ls_shift/esd_max 0.015
_refine_ls_shift/esd_mean 0.001
_refine_ls_structure_factor_coef Fsqd
_refine_ls_weighting_details 'w=1/[\s^2^(Fo^2^)+(0.1900P)^2^+60.8577P] where P=(Fo^2^+2Fc^2^)/3'
_refine_ls_weighting_scheme calc
_refine_ls_wR_factor_all 0.3573
_refine_ls_wR_factor_obs 0.2715
_reflns_number_observed 4864
_reflns_number_total 8447
_reflns_observed_criterion >2sigma(I)
_cod_data_source_file c706728csup1.cif
_cod_data_source_block dick1
_cod_depositor_comments
;
The following automatic conversions were performed:

'_symmetry_cell_setting' value 'MONOCLINIC' changed to 'monoclinic'
according to /home/saulius/struct/CIF-dictionaries/cif_core.dic
dictionary named 'cif_core.dic' version 2.4.2 from 2011-04-26.

Automatic conversion script
Id: cif_fix_values 1891 2012-01-12 08:04:46Z andrius 

The following automatic conversions were performed:

'_refine_ls_weighting_scheme' value '
calc w=1/[\s^2^(Fo^2^)+(0.1900P)^2^+60.8577P] where
P=(Fo^2^+2Fc^2^)/3 ' was changed to 'calc'. New tag
'_refine_ls_weighting_details' was created. The value of the new tag
was set to 'w=1/[\s^2^(Fo^2^)+(0.1900P)^2^+60.8577P] where
P=(Fo^2^+2Fc^2^)/3'.

Automatic conversion script
Id: cif_fix_values 3143 2015-03-26 13:38:13Z robertas 
;
_cod_original_sg_symbol_H-M P2(1)/n
_cod_database_code 7027953

loop_
_symmetry_equiv_pos_as_xyz
'x, y, z'
'-x+1/2, y+1/2, -z+1/2'
'-x, -y, -z'
'x-1/2, -y-1/2, z-1/2'

loop_
_atom_site_aniso_label
_atom_site_aniso_U_11
_atom_site_aniso_U_22
_atom_site_aniso_U_33
_atom_site_aniso_U_23
_atom_site_aniso_U_13
_atom_site_aniso_U_12
Ru1 0.0498(8) 0.0345(7) 0.0416(7) -0.0010(5) 0.0019(5) -0.0023(6)
Ru2 0.0511(8) 0.0347(7) 0.0407(7) -0.0022(5) 0.0019(5) -0.0046(6)
S1 0.051(2) 0.046(2) 0.058(2) -0.004(2) -0.004(2) 0.008(2)
O1 0.098(10) 0.065(8) 0.058(7) 0.002(6) -0.008(7) 0.009(7)
O2 0.072(8) 0.065(8) 0.077(8) 0.000(7) 0.002(6) 0.012(7)
P1 0.052(2) 0.042(2) 0.045(2) -0.003(2) -0.003(2) -0.006(2)
P2 0.057(3) 0.039(2) 0.040(2) -0.002(2) 0.002(2) -0.001(2)
P3 0.055(2) 0.039(2) 0.043(2) -0.005(2) 0.004(2) -0.005(2)
P4 0.055(2) 0.040(2) 0.040(2) 0.002(2) 0.000(2) -0.001(2)
C1 0.080(13) 0.051(10) 0.066(11) -0.006(9) 0.013(10) -0.012(10)
O3 0.131(14) 0.095(11) 0.108(12) -0.010(9) 0.037(10) -0.053(11)
C2 0.056(10) 0.049(9) 0.037(8) -0.001(7) 0.012(7) 0.006(8)
O4 0.057(7) 0.075(8) 0.069(8) 0.006(6) -0.008(6) 0.021(7)
C3 0.115(16) 0.037(10) 0.050(10) 0.003(8) 0.012(10) -0.008(10)
O5 0.216(19) 0.044(8) 0.084(10) -0.003(8) 0.011(11) -0.010(10)
C4 0.064(11) 0.082(12) 0.019(7) -0.013(7) 0.004(7) -0.007(10)
O6 0.056(9) 0.183(18) 0.090(11) -0.023(11) -0.017(7) 0.004(10)
C10 0.072(11) 0.042(9) 0.049(9) 0.000(7) -0.013(8) -0.014(8)
C20 0.075(12) 0.055(10) 0.039(8) -0.007(7) -0.006(8) -0.001(9)

loop_
_atom_site_label
_atom_site_type_symbol
_atom_site_fract_x
_atom_site_fract_y
_atom_site_fract_z
_atom_site_U_iso_or_equiv
_atom_site_thermal_displace_type
_atom_site_occupancy
_atom_site_calc_flag
_atom_site_refinement_flags
Ru1 Ru 0.24948(6) 0.17036(9) 0.03514(5) 0.0420(4) Uani 1 d .
Ru2 Ru 0.33552(6) 0.34133(9) 0.00614(5) 0.0421(4) Uani 1 d .
S1 S 0.2219(2) 0.3390(3) 0.0009(2) 0.0516(10) Uani 1 d .
O1 O 0.1938(6) 0.3535(9) -0.0586(5) 0.074(4) Uani 1 d .
O2 O 0.1889(6) 0.4143(9) 0.0422(5) 0.071(3) Uani 1 d .
P1 P 0.2467(2) 0.1046(3) -0.0625(2) 0.0466(10) Uani 1 d .
P2 P 0.2383(2) 0.2240(3) 0.1343(2) 0.0454(10) Uani 1 d .
P3 P 0.3348(2) 0.3945(3) 0.1058(2) 0.0456(10) Uani 1 d .
P4 P 0.3415(2) 0.2753(3) -0.0916(2) 0.0447(10) Uani 1 d .
C1 C 0.1783(9) 0.0812(14) 0.0482(8) 0.066(5) Uani 1 d .
O3 O 0.1382(8) 0.0235(12) 0.0605(7) 0.111(6) Uani 1 d .
C2 C 0.3286(8) 0.1023(12) 0.0535(6) 0.047(4) Uani 1 d .
O4 O 0.3749(6) 0.0565(10) 0.0667(5) 0.067(3) Uani 1 d .
C3 C 0.3353(10) 0.4810(13) -0.0212(7) 0.067(5) Uani 1 d .
O5 O 0.3312(10) 0.5637(10) -0.0361(6) 0.114(6) Uani 1 d .
C4 C 0.4291(8) 0.3269(14) 0.0152(6) 0.055(4) Uani 1 d .
O6 O 0.4873(7) 0.3325(14) 0.0149(6) 0.110(6) Uani 1 d .
C10 C 0.2712(8) 0.1993(12) -0.1173(7) 0.054(4) Uani 1 d .
H10A H 0.2354(8) 0.2455(12) -0.1258(7) 0.065 Uiso 1 calc R
H10B H 0.2819(8) 0.1636(12) -0.1530(7) 0.065 Uiso 1 calc R
C20 C 0.2621(8) 0.3596(13) 0.1480(6) 0.056(4) Uani 1 d .
H20A H 0.2712(8) 0.3690(13) 0.1894(6) 0.068 Uiso 1 calc R
H20B H 0.2267(8) 0.4050(13) 0.1370(6) 0.068 Uiso 1 calc R
C11 C 0.1649(7) 0.0672(12) -0.0862(7) 0.060(4) Uiso 1 d D
C12 C 0.1498(8) -0.0345(13) -0.0995(8) 0.099(7) Uiso 1 d D
H12 H 0.1827(8) -0.0833(13) -0.1012(8) 0.119 Uiso 1 calc R
C13 C 0.0846(9) -0.0655(14) -0.1106(10) 0.119(9) Uiso 1 d D
H13 H 0.0751(9) -0.1341(14) -0.1192(10) 0.143 Uiso 1 calc R
C14 C 0.0364(9) 0.0051(15) -0.1084(10) 0.106(7) Uiso 1 d D
H14 H -0.0062(9) -0.0156(15) -0.1143(10) 0.127 Uiso 1 calc R
C15 C 0.0503(8) 0.1071(15) -0.0977(10) 0.110(8) Uiso 1 d D
H15 H 0.0172(8) 0.1557(15) -0.0972(10) 0.131 Uiso 1 calc R
C16 C 0.1156(9) 0.1382(13) -0.0872(9) 0.098(7) Uiso 1 d D
H16 H 0.1249(9) 0.2076(13) -0.0809(9) 0.117 Uiso 1 calc R
C21 C 0.2931(7) -0.0120(10) -0.0777(6) 0.051(4) Uiso 1 d D
C22 C 0.3186(8) -0.0334(12) -0.1319(6) 0.078(5) Uiso 1 d D
H22 H 0.3129(8) 0.0144(12) -0.1618(6) 0.094 Uiso 1 calc R
C23 C 0.3532(9) -0.1257(13) -0.1432(7) 0.089(6) Uiso 1 d D
H23 H 0.3705(9) -0.1368(13) -0.1798(7) 0.107 Uiso 1 calc R
C24 C 0.3611(10) -0.1987(14) -0.1001(7) 0.101(7) Uiso 1 d D
H24 H 0.3823(10) -0.2606(14) -0.1073(7) 0.121 Uiso 1 calc R
C25 C 0.3369(8) -0.1781(11) -0.0466(6) 0.061(4) Uiso 1 d D
H25 H 0.3430(8) -0.2262(11) -0.0169(6) 0.074 Uiso 1 calc R
C26 C 0.3029(8) -0.0860(12) -0.0345(6) 0.068(5) Uiso 1 d D
H26 H 0.2869(8) -0.0750(12) 0.0027(6) 0.081 Uiso 1 calc R
C31 C 0.1551(6) 0.2246(11) 0.1613(6) 0.052(4) Uiso 1 d D
C32 C 0.1071(7) 0.2655(12) 0.1258(6) 0.067(5) Uiso 1 d D
H32 H 0.1173(7) 0.2924(12) 0.0895(6) 0.080 Uiso 1 calc R
C33 C 0.0420(7) 0.2665(14) 0.1446(7) 0.079(6) Uiso 1 d D
H33 H 0.0098(7) 0.2942(14) 0.1206(7) 0.094 Uiso 1 calc R
C34 C 0.0267(7) 0.2266(15) 0.1982(7) 0.081(6) Uiso 1 d D
H34 H -0.0158(7) 0.2287(15) 0.2107(7) 0.098 Uiso 1 calc R
C35 C 0.0736(7) 0.1840(14) 0.2332(7) 0.078(6) Uiso 1 d D
H35 H 0.0630(7) 0.1563(14) 0.2692(7) 0.094 Uiso 1 calc R
C36 C 0.1387(7) 0.1819(14) 0.2144(6) 0.072(5) Uiso 1 d D
H36 H 0.1705(7) 0.1517(14) 0.2380(6) 0.087 Uiso 1 calc R
C41 C 0.2811(7) 0.1425(10) 0.1885(6) 0.051(4) Uiso 1 d D
C42 C 0.2826(7) 0.0367(11) 0.1802(6) 0.070(5) Uiso 1 d D
H42 H 0.2609(7) 0.0080(11) 0.1483(6) 0.084 Uiso 1 calc R
C43 C 0.3169(9) -0.0288(12) 0.2199(7) 0.083(6) Uiso 1 d D
H43 H 0.3168(9) -0.0999(12) 0.2140(7) 0.100 Uiso 1 calc R
C44 C 0.3500(9) 0.0120(13) 0.2663(7) 0.087(6) Uiso 1 d D
H44 H 0.3740(9) -0.0309(13) 0.2910(7) 0.104 Uiso 1 calc R
C45 C 0.3479(9) 0.1158(13) 0.2767(7) 0.080(6) Uiso 1 d D
H45 H 0.3686(9) 0.1432(13) 0.3096(7) 0.096 Uiso 1 calc R
C46 C 0.3137(8) 0.1823(11) 0.2369(7) 0.074(5) Uiso 1 d D
H46 H 0.3135(8) 0.2531(11) 0.2436(7) 0.089 Uiso 1 calc R
C51 C 0.3400(6) 0.5361(10) 0.1131(6) 0.054(4) Uiso 1 d D
C52 C 0.2872(7) 0.5986(12) 0.1230(7) 0.075(5) Uiso 1 d D
H52 H 0.2471(7) 0.5691(12) 0.1301(7) 0.091 Uiso 1 calc R
C53 C 0.2938(7) 0.7080(11) 0.1222(7) 0.075(5) Uiso 1 d D
H53 H 0.2581(7) 0.7498(11) 0.1289(7) 0.090 Uiso 1 calc R
C54 C 0.3525(7) 0.7518(11) 0.1117(7) 0.070(5) Uiso 1 d D
H54 H 0.3564(7) 0.8233(11) 0.1108(7) 0.084 Uiso 1 calc R
C55 C 0.4054(7) 0.6921(11) 0.1023(7) 0.066(5) Uiso 1 d D
H55 H 0.4453(7) 0.7224(11) 0.0954(7) 0.079 Uiso 1 calc R
C56 C 0.3989(7) 0.5822(11) 0.1033(7) 0.068(5) Uiso 1 d D
H56 H 0.4350(7) 0.5411(11) 0.0973(7) 0.082 Uiso 1 calc R
C61 C 0.3991(7) 0.3525(11) 0.1582(6) 0.055(4) Uiso 1 d D
C62 C 0.4362(7) 0.2643(11) 0.1493(6) 0.057(4) Uiso 1 d D
H62 H 0.4324(7) 0.2275(11) 0.1145(6) 0.068 Uiso 1 calc R
C63 C 0.4800(8) 0.2316(12) 0.1941(7) 0.075(5) Uiso 1 d D
H63 H 0.5066(8) 0.1749(12) 0.1880(7) 0.090 Uiso 1 calc R
C64 C 0.4831(9) 0.2833(13) 0.2462(7) 0.082(6) Uiso 1 d D
H64 H 0.5113(9) 0.2599(13) 0.2754(7) 0.098 Uiso 1 calc R
C65 C 0.4462(9) 0.3676(13) 0.2564(7) 0.080(6) Uiso 1 d D
H65 H 0.4480(9) 0.4007(13) 0.2924(7) 0.096 Uiso 1 calc R
C66 C 0.4046(7) 0.4044(11) 0.2108(6) 0.063(4) Uiso 1 d D
H66 H 0.3807(7) 0.4643(11) 0.2165(6) 0.075 Uiso 1 calc R
C71 C 0.4092(6) 0.1896(10) -0.1091(5) 0.046(4) Uiso 1 d D
C72 C 0.4289(7) 0.1788(11) -0.1665(6) 0.063(5) Uiso 1 d D
H72 H 0.4093(7) 0.2182(11) -0.1957(6) 0.076 Uiso 1 calc R
C73 C 0.4786(7) 0.1085(12) -0.1808(6) 0.065(5) Uiso 1 d D
H73 H 0.4914(7) 0.1012(12) -0.2193(6) 0.079 Uiso 1 calc R
C74 C 0.5075(7) 0.0517(12) -0.1374(6) 0.062(4) Uiso 1 d D
H74 H 0.5399(7) 0.0050(12) -0.1467(6) 0.074 Uiso 1 calc R
C75 C 0.4897(7) 0.0621(12) -0.0802(6) 0.062(4) Uiso 1 d D
H75 H 0.5114(7) 0.0253(12) -0.0510(6) 0.075 Uiso 1 calc R
C76 C 0.4379(7) 0.1294(11) -0.0660(5) 0.054(4) Uiso 1 d D
H76 H 0.4235(7) 0.1328(11) -0.0278(5) 0.065 Uiso 1 calc R
C81 C 0.3513(6) 0.3755(10) -0.1471(5) 0.045(4) Uiso 1 d D
C82 C 0.3086(8) 0.3925(13) -0.1929(7) 0.084(6) Uiso 1 d D
H82 H 0.2708(8) 0.3540(13) -0.1961(7) 0.101 Uiso 1 calc R
C83 C 0.3226(10) 0.4695(16) -0.2355(8) 0.123(9) Uiso 1 d D
H83 H 0.2947(10) 0.4785(16) -0.2675(8) 0.148 Uiso 1 calc R
C84 C 0.3761(10) 0.5298(16) -0.2299(8) 0.106(8) Uiso 1 d D
H84 H 0.3844(10) 0.5803(16) -0.2577(8) 0.127 Uiso 1 calc R
C85 C 0.4180(9) 0.5163(14) -0.1834(8) 0.091(6) Uiso 1 d D
H85 H 0.4541(9) 0.5586(14) -0.1788(8) 0.109 Uiso 1 calc R
C86 C 0.4057(8) 0.4374(13) -0.1424(7) 0.075(5) Uiso 1 d D
H86 H 0.4348(8) 0.4269(13) -0.1116(7) 0.090 Uiso 1 calc R
O1A O 0.3114(18) 0.2064(27) -0.3039(15) 0.131(9) Uiso 0.25 d PG
O1B O 0.3117(18) 0.2058(27) -0.3035(15) 0.131(9) Uiso 0.25 d PG
C1A C 0.3545(18) 0.1608(36) -0.3415(22) 0.131(9) Uiso 0.50 d PG
C2A C 0.3251(27) 0.0609(33) -0.3673(22) 0.131(9) Uiso 0.50 d PG
O2A O 0.1105(49) 0.7219(90) 0.0689(48) 0.196(32) Uiso 0.25 d PG
C3A C 0.0984(63) 0.6167(83) 0.0689(72) 0.196(32) Uiso 0.25 d PG
C4A C 0.0316(67) 0.5949(108) 0.0949(69) 0.196(32) Uiso 0.25 d PG
O3A O 0.1284(38) 0.7722(53) 0.0331(36) 0.133(19) Uiso 0.25 d PG
C5A C 0.1496(44) 0.6796(65) 0.0101(45) 0.133(19) Uiso 0.25 d PG
C6A C 0.1072(58) 0.5899(56) 0.0316(52) 0.133(19) Uiso 0.25 d PG
O4A O 0.3677(23) -0.0191(40) -0.2940(20) 0.061(13) Uiso 0.25 d P
O5A O 0.3851(25) -0.0673(43) -0.3014(21) 0.067(14) Uiso 0.25 d P
O6A O 0.5875(24) 0.3334(38) -0.0096(21) 0.073(14) Uiso 0.25 d P
O7A O 0.2814(23) 0.6609(37) 0.0013(21) 0.072(13) Uiso 0.25 d P

loop_
_atom_type_symbol
_atom_type_description
_atom_type_scat_dispersion_real
_atom_type_scat_dispersion_imag
_atom_type_scat_source
C C 0.0033 0.0016 'International Tables Vol C Tables 4.2.6.8 and 6.1.1.4'
H H 0.0000 0.0000 'International Tables Vol C Tables 4.2.6.8 and 6.1.1.4'
O O 0.0106 0.0060 'International Tables Vol C Tables 4.2.6.8 and 6.1.1.4'
P P 0.1023 0.0942 'International Tables Vol C Tables 4.2.6.8 and 6.1.1.4'
S S 0.1246 0.1234 'International Tables Vol C Tables 4.2.6.8 and 6.1.1.4'
Ru Ru -1.2594 0.8363 'International Tables Vol C Tables 4.2.6.8 and 6.1.1.4'

loop_
_geom_angle_atom_site_label_1
_geom_angle_atom_site_label_2
_geom_angle_atom_site_label_3
_geom_angle
C1 Ru1 C2 110.6(7)
C1 Ru1 S1 115.2(6)
C2 Ru1 S1 134.2(5)
C1 Ru1 P2 86.4(5)
C2 Ru1 P2 91.3(4)
S1 Ru1 P2 91.12(14)
C1 Ru1 P1 85.8(5)
C2 Ru1 P1 92.7(4)
S1 Ru1 P1 90.98(14)
P2 Ru1 P1 172.05(15)
C1 Ru1 Ru2 166.6(6)
C2 Ru1 Ru2 82.8(5)
S1 Ru1 Ru2 51.40(10)
P2 Ru1 Ru2 93.81(10)
P1 Ru1 Ru2 93.49(10)
C3 Ru2 C4 96.9(8)
C3 Ru2 S1 90.0(6)
C4 Ru2 S1 173.0(5)
C3 Ru2 P3 92.4(5)
C4 Ru2 P3 87.1(4)
S1 Ru2 P3 91.58(15)
C3 Ru2 P4 91.8(5)
C4 Ru2 P4 89.8(4)
S1 Ru2 P4 90.99(14)
P3 Ru2 P4 175.15(14)
C3 Ru2 Ru1 142.4(6)
C4 Ru2 Ru1 120.7(5)
S1 Ru2 Ru1 52.39(10)
P3 Ru2 Ru1 89.19(10)
P4 Ru2 Ru1 89.12(10)
O1 S1 O2 108.5(7)
O1 S1 Ru2 114.7(6)
O2 S1 Ru2 114.8(5)
O1 S1 Ru1 120.3(5)
O2 S1 Ru1 119.2(5)
Ru2 S1 Ru1 76.21(12)
C21 P1 C10 105.6(7)
C21 P1 C11 102.2(7)
C10 P1 C11 103.9(7)
C21 P1 Ru1 117.9(5)
C10 P1 Ru1 113.6(5)
C11 P1 Ru1 112.1(5)
C31 P2 C41 102.5(6)
C31 P2 C20 100.8(7)
C41 P2 C20 107.7(7)
C31 P2 Ru1 115.4(5)
C41 P2 Ru1 114.9(5)
C20 P2 Ru1 114.0(5)
C51 P3 C61 101.1(7)
C51 P3 C20 104.0(7)
C61 P3 C20 99.8(7)
C51 P3 Ru2 111.9(5)
C61 P3 Ru2 121.1(5)
C20 P3 Ru2 116.6(5)
C81 P4 C71 100.4(6)
C81 P4 C10 104.6(6)
C71 P4 C10 102.1(7)
C81 P4 Ru2 113.8(5)
C71 P4 Ru2 118.1(4)
C10 P4 Ru2 115.7(6)
O3 C1 Ru1 173.8(18)
O4 C2 Ru1 175.8(13)
O5 C3 Ru2 175.5(20)
O6 C4 Ru2 169.0(16)
P1 C10 P4 111.4(8)
P2 C20 P3 111.0(8)
C16 C11 C12 117.9(13)
C16 C11 P1 120.7(11)
C12 C11 P1 121.3(11)
C11 C12 C13 121.0(13)
C14 C13 C12 119.9(14)
C13 C14 C15 120.3(15)
C14 C15 C16 119.7(14)
C11 C16 C15 121.0(13)
C22 C21 C26 116.6(12)
C22 C21 P1 123.1(10)
C26 C21 P1 120.3(10)
C21 C22 C23 122.2(12)
C24 C23 C22 120.1(13)
C25 C24 C23 118.2(14)
C24 C25 C26 122.4(12)
C21 C26 C25 120.5(12)
C32 C31 C36 119.1(12)
C32 C31 P2 118.2(10)
C36 C31 P2 122.7(10)
C31 C32 C33 120.1(12)
C34 C33 C32 120.2(12)
C35 C34 C33 120.2(13)
C34 C35 C36 119.9(13)
C31 C36 C35 120.5(12)
C42 C41 C46 117.7(12)
C42 C41 P2 119.1(10)
C46 C41 P2 123.2(10)
C41 C42 C43 121.0(12)
C44 C43 C42 120.4(13)
C43 C44 C45 120.0(14)
C44 C45 C46 119.9(13)
C41 C46 C45 120.9(12)
C56 C51 C52 118.5(12)
C56 C51 P3 117.8(10)
C52 C51 P3 123.5(10)
C51 C52 C53 120.3(12)
C54 C53 C52 120.0(13)
C55 C54 C53 120.9(13)
C54 C55 C56 119.1(12)
C51 C56 C55 121.1(12)
C66 C61 C62 119.3(11)
C66 C61 P3 117.8(10)
C62 C61 P3 122.4(10)
C61 C62 C63 119.0(11)
C64 C63 C62 120.2(12)
C65 C64 C63 121.8(13)
C64 C65 C66 118.6(13)
C61 C66 C65 121.0(12)
C76 C71 C72 119.2(11)
C76 C71 P4 120.2(9)
C72 C71 P4 120.4(9)
C71 C72 C73 120.8(11)
C74 C73 C72 119.1(12)
C73 C74 C75 121.4(12)
C74 C75 C76 119.7(11)
C71 C76 C75 119.7(11)
C82 C81 C86 118.3(12)
C82 C81 P4 124.5(10)
C86 C81 P4 117.2(10)
C81 C82 C83 119.9(13)
C84 C83 C82 120.7(14)
C83 C84 C85 120.1(15)
C84 C85 C86 119.2(13)
C81 C86 C85 121.6(12)
O1B C1A O1A 0.6(3)
O1B C1A C2A 110.0
O1A C1A C2A 110.0
O3A O2A C3A 129.5(100)
O3A O2A C5A 55.1(50)
C3A O2A C5A 76.6(88)
C6A C3A O2A 108.8(100)
C6A C3A C4A 118.2(100)
O2A C3A C4A 110.1
C6A C3A C5A 53.0(75)
O2A C3A C5A 58.6(72)
C4A C3A C5A 149.6(100)
O2A O3A C5A 83.5(74)
O3A C5A C6A 110.1
O3A C5A O2A 41.4(44)
C6A C5A O2A 72.7(45)
O3A C5A C3A 85.2(41)
C6A C5A C3A 29.3(49)
O2A C5A C3A 44.8(29)
C3A C6A C5A 97.7(95)

loop_
_geom_bond_atom_site_label_1
_geom_bond_atom_site_label_2
_geom_bond_distance
Ru1 C1 1.90(2)
Ru1 C2 1.90(2)
Ru1 S1 2.386(4)
Ru1 P2 2.391(4)
Ru1 P1 2.393(4)
Ru1 Ru2 2.925(2)
Ru2 C3 1.91(2)
Ru2 C4 1.95(2)
Ru2 S1 2.354(4)
Ru2 P3 2.386(4)
Ru2 P4 2.402(4)
S1 O1 1.485(12)
S1 O2 1.528(12)
P1 C21 1.826(13)
P1 C10 1.83(2)
P1 C11 1.834(14)
P2 C31 1.841(13)
P2 C41 1.844(13)
P2 C20 1.85(2)
P3 C51 1.843(13)
P3 C61 1.857(13)
P3 C20 1.86(2)
P4 C81 1.830(13)
P4 C71 1.838(13)
P4 C10 1.844(15)
C1 O3 1.16(2)
C2 O4 1.16(2)
C3 O5 1.13(2)
C4 O6 1.21(2)
C11 C16 1.37(2)
C11 C12 1.39(2)
C12 C13 1.43(2)
C13 C14 1.35(2)
C14 C15 1.37(2)
C15 C16 1.43(2)
C21 C22 1.387(15)
C21 C26 1.389(14)
C22 C23 1.42(2)
C23 C24 1.37(2)
C24 C25 1.36(2)
C25 C26 1.415(15)
C31 C32 1.377(14)
C31 C36 1.385(15)
C32 C33 1.422(15)
C33 C34 1.38(2)
C34 C35 1.36(2)
C35 C36 1.42(2)
C41 C42 1.383(15)
C41 C46 1.386(15)
C42 C43 1.42(2)
C43 C44 1.36(2)
C44 C45 1.36(2)
C45 C46 1.43(2)
C51 C56 1.381(14)
C51 C52 1.382(15)
C52 C53 1.42(2)
C53 C54 1.367(15)
C54 C55 1.360(15)
C55 C56 1.428(15)
C61 C66 1.383(14)
C61 C62 1.393(14)
C62 C63 1.421(15)
C63 C64 1.37(2)
C64 C65 1.35(2)
C65 C66 1.423(15)
C71 C76 1.385(14)
C71 C72 1.390(14)
C72 C73 1.417(15)
C73 C74 1.366(15)
C74 C75 1.373(15)
C75 C76 1.424(14)
C81 C82 1.376(15)
C81 C86 1.385(15)
C82 C83 1.43(2)
C83 C84 1.36(2)
C84 C85 1.37(2)
C85 C86 1.41(2)
O1A C1A 1.38
O1B C1A 1.38
C1A C2A 1.54
O2A O3A 1.12(11)
O2A C3A 1.39
O2A C5A 1.68(12)
C3A C6A 0.94(16)
C3A C4A 1.54
C3A C5A 1.91(15)
O3A C5A 1.38
C5A C6A 1.54
O4A O5A 0.74(6)

loop_
_geom_torsion_atom_site_label_1
_geom_torsion_atom_site_label_2
_geom_torsion_atom_site_label_3
_geom_torsion_atom_site_label_4
_geom_torsion
C1 Ru1 Ru2 C3 1.9(24)
C2 Ru1 Ru2 C3 -179.4(9)
S1 Ru1 Ru2 C3 -0.2(8)
P2 Ru1 Ru2 C3 -88.6(8)
P1 Ru1 Ru2 C3 88.3(8)
C1 Ru1 Ru2 C4 -179.1(23)
C2 Ru1 Ru2 C4 -0.4(6)
S1 Ru1 Ru2 C4 178.8(5)
P2 Ru1 Ru2 C4 90.4(5)
P1 Ru1 Ru2 C4 -92.7(5)
C1 Ru1 Ru2 S1 2.1(23)
C2 Ru1 Ru2 S1 -179.2(4)
P2 Ru1 Ru2 S1 -88.4(2)
P1 Ru1 Ru2 S1 88.5(2)
C1 Ru1 Ru2 P3 94.7(23)
C2 Ru1 Ru2 P3 -86.6(4)
S1 Ru1 Ru2 P3 92.6(2)
P2 Ru1 Ru2 P3 4.24(14)
P1 Ru1 Ru2 P3 -178.91(15)
C1 Ru1 Ru2 P4 -89.8(23)
C2 Ru1 Ru2 P4 88.8(4)
S1 Ru1 Ru2 P4 -91.9(2)
P2 Ru1 Ru2 P4 179.69(14)
P1 Ru1 Ru2 P4 -3.46(14)
C3 Ru2 S1 O1 62.6(7)
C4 Ru2 S1 O1 -125.7(33)
P3 Ru2 S1 O1 155.0(6)
P4 Ru2 S1 O1 -29.2(6)
Ru1 Ru2 S1 O1 -117.3(6)
C3 Ru2 S1 O2 -64.1(7)
C4 Ru2 S1 O2 107.6(33)
P3 Ru2 S1 O2 28.3(6)
P4 Ru2 S1 O2 -155.8(6)
Ru1 Ru2 S1 O2 116.1(6)
C3 Ru2 S1 Ru1 179.9(5)
C4 Ru2 S1 Ru1 -8.4(33)
P3 Ru2 S1 Ru1 -87.76(13)
P4 Ru2 S1 Ru1 88.13(13)
C1 Ru1 S1 O1 -68.6(9)
C2 Ru1 S1 O1 111.9(9)
P2 Ru1 S1 O1 -155.2(7)
P1 Ru1 S1 O1 17.1(7)
Ru2 Ru1 S1 O1 110.8(7)
C1 Ru1 S1 O2 69.6(8)
C2 Ru1 S1 O2 -109.9(8)
P2 Ru1 S1 O2 -16.9(6)
P1 Ru1 S1 O2 155.4(6)
Ru2 Ru1 S1 O2 -110.9(6)
C1 Ru1 S1 Ru2 -179.5(6)
C2 Ru1 S1 Ru2 1.1(6)
P2 Ru1 S1 Ru2 93.98(13)
P1 Ru1 S1 Ru2 -93.69(13)
